data_2212138
loop_
_publ_author_name
'Jian-Guo Chang'
'Ying Cheng'
'Xi-Tao He'

_publ_section_title <i>N</i>'-[(1<i>E</i>)-(5-Chloro-2-hydroxyphenyl)(phenyl)methylene]-2-hydroxybenzohydrazide
_journal_coeditor_code DN2109
_journal_issue 2
_journal_name_full 'Acta Crystallographica Section E'
_journal_page_first o474
_journal_page_last o475
_journal_paper_doi 10.1107/S1600536806055115
_journal_volume 63
_journal_year 2007
_chemical_formula_iupac 'C20 H15 Cl N2 O3'
_chemical_formula_moiety 'C20 H15 Cl N2 O3'
_chemical_formula_sum 'C20 H15 Cl N2 O3'
_chemical_formula_weight 366.79
_chemical_name_systematic
;
N'-[(1E)-(5-Chloro-2-hydroxyphenyl)(phenyl)methylene]-2-hydroxybenzohydrazide
;
_space_group_IT_number 61
_symmetry_cell_setting orthorhombic
_symmetry_space_group_name_Hall '-P 2ac 2ab'
_symmetry_space_group_name_H-M 'P b c a'
_atom_sites_solution_hydrogens geom
_atom_sites_solution_primary direct
_atom_sites_solution_secondary difmap
_cell_angle_alpha 90.00
_cell_angle_beta 90.00
_cell_angle_gamma 90.00
_cell_formula_units_Z 8
_cell_length_a 15.3237(6)
_cell_length_b 12.0171(5)
_cell_length_c 20.0773(8)
_cell_measurement_reflns_used 5275
_cell_measurement_temperature 273(2)
_cell_measurement_theta_max 21.52
_cell_measurement_theta_min 2.38
_cell_volume 3697.2(3)
_computing_cell_refinement 'SAINT (Siemens, 1996)'
_computing_data_collection 'SMART (Siemens, 1996)'
_computing_data_reduction SAINT
_computing_molecular_graphics 'SHELXTL (Sheldrick, 1997b) and PLATON (Spek, 2003)'
_computing_publication_material SHELXTL
_computing_structure_refinement 'SHELXL97 (Sheldrick, 1997a)'
_computing_structure_solution 'SHELXS97 (Sheldrick, 1997a)'
_diffrn_ambient_temperature 273(2)
_diffrn_measured_fraction_theta_full 0.999
_diffrn_measured_fraction_theta_max 0.999
_diffrn_measurement_device_type 'Bruker SMART CCD area-detector'
_diffrn_measurement_method '\f and \w'
_diffrn_radiation_monochromator graphite
_diffrn_radiation_source 'fine-focus sealed tube'
_diffrn_radiation_type MoK\a
_diffrn_radiation_wavelength 0.71073
_diffrn_reflns_av_R_equivalents 0.0577
_diffrn_reflns_av_sigmaI/netI 0.0237
_diffrn_reflns_limit_h_max 15
_diffrn_reflns_limit_h_min -18
_diffrn_reflns_limit_k_max 14
_diffrn_reflns_limit_k_min -14
_diffrn_reflns_limit_l_max 23
_diffrn_reflns_limit_l_min -23
_diffrn_reflns_number 39233
_diffrn_reflns_theta_full 25.00
_diffrn_reflns_theta_max 25.00
_diffrn_reflns_theta_min 2.03
_exptl_absorpt_coefficient_mu 0.228
_exptl_absorpt_correction_T_max 0.9776
_exptl_absorpt_correction_T_min 0.9244
_exptl_absorpt_correction_type multi-scan
_exptl_absorpt_process_details '(SADABS; Sheldrick, 1996)'
_exptl_crystal_colour colourless
_exptl_crystal_density_diffrn 1.318
_exptl_crystal_density_method 'not measured'
_exptl_crystal_description block
_exptl_crystal_F_000 1520
_exptl_crystal_size_max 0.45
_exptl_crystal_size_mid 0.24
_exptl_crystal_size_min 0.20
_refine_diff_density_max 0.119
_refine_diff_density_min -0.218
_refine_ls_extinction_method none
_refine_ls_goodness_of_fit_ref 1.000
_refine_ls_hydrogen_treatment constr
_refine_ls_matrix_type full
_refine_ls_number_parameters 237
_refine_ls_number_reflns 3248
_refine_ls_number_restraints 18
_refine_ls_restrained_S_all 0.997
_refine_ls_R_factor_all 0.0647
_refine_ls_R_factor_gt 0.0395
_refine_ls_shift/su_max 0.001
_refine_ls_shift/su_mean 0.000
_refine_ls_structure_factor_coef Fsqd
_refine_ls_weighting_details 'calc w = 1/[\s^2^(Fo^2^)+(0.0507P)^2^+1.2845P] where P=(Fo^2^+2Fc^2^)/3'
_refine_ls_weighting_scheme calc
_refine_ls_wR_factor_gt 0.0967
_refine_ls_wR_factor_ref 0.1152
_reflns_number_gt 2261
_reflns_number_total 3248
_reflns_threshold_expression I>2\s(I)
_cod_data_source_file dn2109.cif
_cod_data_source_block I
_cod_database_code 2212138
_cod_database_fobs_code 2212138

loop_
_symmetry_equiv_pos_as_xyz
'x, y, z'
'-x+1/2, -y, z+1/2'
'-x, y+1/2, -z+1/2'
'x+1/2, -y+1/2, -z'
'-x, -y, -z'
'x-1/2, y, -z-1/2'
'x, -y-1/2, z-1/2'
'-x-1/2, y-1/2, z'

loop_
_atom_site_type_symbol
_atom_site_label
_atom_site_fract_x
_atom_site_fract_y
_atom_site_fract_z
_atom_site_U_iso_or_equiv
_atom_site_adp_type
_atom_site_calc_flag
_atom_site_refinement_flags
_atom_site_occupancy
Cl Cl1 1.09963(5) 0.85633(6) 0.30089(4) 0.0975(3) Uani d . 1
O O1 0.99237(12) 1.16483(12) 0.09131(8) 0.0717(5) Uani d . 1
H H1 0.9591 1.1359 0.0644 0.107 Uiso calc R 1
O O2 0.84619(9) 1.14393(11) -0.05196(7) 0.0563(4) Uani d . 1
O O3 0.73116(14) 0.83443(13) -0.05047(9) 0.0882(6) Uani d . 1
H H3 0.7039 0.7763 -0.0555 0.132 Uiso calc R 1
N N1 0.90070(10) 1.00781(13) 0.04214(8) 0.0498(4) Uani d . 1
N N2 0.84440(10) 0.97365(13) -0.00650(8) 0.0499(4) Uani d . 1
H H2 0.8267 0.9058 -0.0080 0.060 Uiso calc R 1
C C1 1.01537(14) 1.08944(17) 0.13786(10) 0.0539(5) Uani d . 1
C C2 0.98516(12) 0.97898(15) 0.13790(9) 0.0454(5) Uani d . 1
C C3 1.01305(13) 0.90851(17) 0.18889(9) 0.0507(5) Uani d . 1
H H3A 0.9939 0.8351 0.1898 0.061 Uiso calc R 1
C C4 1.06837(14) 0.94629(19) 0.23773(10) 0.0594(6) Uani d . 1
C C5 1.09790(15) 1.0544(2) 0.23730(11) 0.0680(6) Uani d . 1
H H5 1.1353 1.0794 0.2706 0.082 Uiso calc R 1
C C6 1.07182(15) 1.12493(19) 0.18764(11) 0.0652(6) Uani d . 1
H H6 1.0922 1.1978 0.1872 0.078 Uiso calc R 1
C C7 0.92515(12) 0.93681(16) 0.08668(9) 0.0450(5) Uani d . 1
C C8 0.89440(13) 0.81937(16) 0.08701(9) 0.0480(5) Uani d . 1
C C9 0.81224(15) 0.7930(2) 0.10964(12) 0.0711(7) Uani d . 1
H H9 0.7767 0.8487 0.1270 0.085 Uiso calc R 1
C C10 0.78195(19) 0.6851(3) 0.10696(16) 0.0918(9) Uani d . 1
H H10 0.7264 0.6682 0.1226 0.110 Uiso calc R 1
C C11 0.8329(2) 0.6040(3) 0.08172(15) 0.0930(10) Uani d U 1
H H11 0.8119 0.5316 0.0791 0.112 Uiso calc R 1
C C12 0.9149(2) 0.6275(2) 0.06003(15) 0.0971(9) Uani d U 1
H H12 0.9502 0.5708 0.0437 0.116 Uiso calc R 1
C C13 0.94613(17) 0.73602(19) 0.06226(12) 0.0720(7) Uani d U 1
H H13 1.0020 0.7521 0.0470 0.086 Uiso calc R 1
C C14 0.81715(13) 1.04834(16) -0.05220(9) 0.0459(5) Uani d . 1
C C15 0.75267(13) 1.00895(15) -0.10192(9) 0.0469(5) Uani d . 1
C C16 0.71261(14) 0.90519(16) -0.10126(10) 0.0557(5) Uani d . 1
C C17 0.65505(15) 0.87517(19) -0.15125(12) 0.0679(6) Uani d . 1
H H17 0.6283 0.8057 -0.1501 0.081 Uiso calc R 1
C C18 0.63731(17) 0.9473(2) -0.20245(13) 0.0760(7) Uani d . 1
H H18 0.5992 0.9265 -0.2362 0.091 Uiso calc R 1
C C19 0.67607(17) 1.0507(2) -0.20376(12) 0.0774(7) Uani d . 1
H H19 0.6639 1.0999 -0.2383 0.093 Uiso calc R 1
C C20 0.73247(15) 1.08075(18) -0.15421(11) 0.0618(6) Uani d . 1
H H20 0.7580 1.1509 -0.1554 0.074 Uiso calc R 1

loop_
_atom_site_aniso_label
_atom_site_aniso_U_11
_atom_site_aniso_U_22
_atom_site_aniso_U_33
_atom_site_aniso_U_12
_atom_site_aniso_U_13
_atom_site_aniso_U_23
Cl1 0.1156(6) 0.0982(5) 0.0785(4) -0.0081(4) -0.0450(4) 0.0153(4)
O1 0.0962(13) 0.0509(9) 0.0678(10) -0.0081(8) -0.0100(9) 0.0031(7)
O2 0.0619(9) 0.0383(8) 0.0687(9) -0.0007(7) -0.0037(7) 0.0050(7)
O3 0.1195(15) 0.0561(10) 0.0892(12) -0.0323(10) -0.0494(11) 0.0311(9)
N1 0.0549(10) 0.0469(9) 0.0477(9) 0.0039(8) -0.0059(8) -0.0017(8)
N2 0.0611(11) 0.0395(9) 0.0489(9) 0.0002(8) -0.0100(8) 0.0041(7)
C1 0.0581(13) 0.0521(12) 0.0516(11) 0.0004(10) 0.0041(10) -0.0041(10)
C2 0.0454(11) 0.0472(11) 0.0437(10) 0.0018(9) 0.0032(8) -0.0048(8)
C3 0.0505(12) 0.0526(12) 0.0489(11) 0.0009(9) -0.0011(9) -0.0024(9)
C4 0.0580(13) 0.0680(14) 0.0524(12) 0.0014(11) -0.0078(10) -0.0006(10)
C5 0.0621(14) 0.0797(17) 0.0623(14) -0.0082(13) -0.0109(11) -0.0142(12)
C6 0.0667(15) 0.0588(14) 0.0702(15) -0.0129(12) -0.0018(12) -0.0102(12)
C7 0.0457(11) 0.0472(11) 0.0420(10) 0.0038(9) 0.0027(8) -0.0009(9)
C8 0.0520(12) 0.0492(11) 0.0427(10) -0.0048(10) -0.0077(9) 0.0051(9)
C9 0.0573(14) 0.0747(16) 0.0813(16) -0.0043(12) -0.0002(12) 0.0209(13)
C10 0.0752(19) 0.093(2) 0.108(2) -0.0310(17) -0.0207(16) 0.0407(18)
C11 0.122(3) 0.0671(18) 0.090(2) -0.0374(19) -0.0407(19) 0.0199(15)
C12 0.137(3) 0.0545(16) 0.100(2) -0.0027(18) 0.003(2) -0.0095(14)
C13 0.0831(17) 0.0519(14) 0.0809(16) 0.0000(13) 0.0091(13) -0.0044(12)
C14 0.0502(11) 0.0412(11) 0.0463(10) 0.0058(9) 0.0046(9) 0.0040(9)
C15 0.0500(11) 0.0411(10) 0.0496(10) 0.0049(9) -0.0016(9) 0.0069(8)
C16 0.0622(13) 0.0467(12) 0.0581(12) 0.0010(10) -0.0113(10) 0.0113(10)
C17 0.0698(15) 0.0543(13) 0.0795(16) -0.0054(11) -0.0225(13) 0.0075(12)
C18 0.0770(17) 0.0739(17) 0.0770(16) 0.0018(14) -0.0308(13) 0.0067(13)
C19 0.0882(18) 0.0726(17) 0.0715(15) 0.0029(14) -0.0248(14) 0.0220(13)
C20 0.0673(14) 0.0525(13) 0.0656(13) 0.0012(11) -0.0100(11) 0.0129(10)

loop_
_atom_type_symbol
_atom_type_description
_atom_type_scat_dispersion_real
_atom_type_scat_dispersion_imag
_atom_type_scat_source
C C 0.0033 0.0016 'International Tables Vol C Tables 4.2.6.8 and 6.1.1.4'
H H 0.0000 0.0000 'International Tables Vol C Tables 4.2.6.8 and 6.1.1.4'
N N 0.0061 0.0033 'International Tables Vol C Tables 4.2.6.8 and 6.1.1.4'
O O 0.0106 0.0060 'International Tables Vol C Tables 4.2.6.8 and 6.1.1.4'
Cl Cl 0.1484 0.1585 'International Tables Vol C Tables 4.2.6.8 and 6.1.1.4'

loop_
_geom_angle_atom_site_label_1
_geom_angle_atom_site_label_2
_geom_angle_atom_site_label_3
_geom_angle
C1 O1 H1 109.5
C16 O3 H3 109.5
C7 N1 N2 118.66(16)
C14 N2 N1 118.78(16)
C14 N2 H2 120.6
N1 N2 H2 120.6
O1 C1 C6 117.08(19)
O1 C1 C2 123.27(18)
C6 C1 C2 119.6(2)
C3 C2 C1 118.19(18)
C3 C2 C7 119.71(17)
C1 C2 C7 122.09(17)
C4 C3 C2 120.80(19)
C4 C3 H3A 119.6
C2 C3 H3A 119.6
C3 C4 C5 120.7(2)
C3 C4 Cl1 119.11(17)
C5 C4 Cl1 120.16(17)
C6 C5 C4 119.6(2)
C6 C5 H5 120.2
C4 C5 H5 120.2
C5 C6 C1 121.1(2)
C5 C6 H6 119.5
C1 C6 H6 119.5
N1 C7 C2 115.99(17)
N1 C7 C8 122.53(17)
C2 C7 C8 121.48(16)
C13 C8 C9 118.8(2)
C13 C8 C7 120.56(19)
C9 C8 C7 120.64(19)
C8 C9 C10 120.8(3)
C8 C9 H9 119.6
C10 C9 H9 119.6
C11 C10 C9 120.0(3)
C11 C10 H10 120.0
C9 C10 H10 120.0
C10 C11 C12 120.4(3)
C10 C11 H11 119.8
C12 C11 H11 119.8
C11 C12 C13 120.2(3)
C11 C12 H12 119.9
C13 C12 H12 119.9
C8 C13 C12 119.9(3)
C8 C13 H13 120.1
C12 C13 H13 120.1
O2 C14 N2 120.37(18)
O2 C14 C15 122.77(17)
N2 C14 C15 116.85(17)
C16 C15 C20 117.68(18)
C16 C15 C14 125.06(17)
C20 C15 C14 117.24(18)
O3 C16 C17 120.98(19)
O3 C16 C15 118.46(18)
C17 C16 C15 120.56(18)
C18 C17 C16 120.3(2)
C18 C17 H17 119.8
C16 C17 H17 119.8
C17 C18 C19 119.9(2)
C17 C18 H18 120.0
C19 C18 H18 120.0
C20 C19 C18 119.8(2)
C20 C19 H19 120.1
C18 C19 H19 120.1
C19 C20 C15 121.7(2)
C19 C20 H20 119.2
C15 C20 H20 119.2

loop_
_geom_bond_atom_site_label_1
_geom_bond_atom_site_label_2
_geom_bond_distance
Cl1 C4 1.734(2)
O1 C1 1.349(2)
O1 H1 0.8200
O2 C14 1.232(2)
O3 C16 1.358(2)
O3 H3 0.8200
N1 C7 1.292(2)
N1 N2 1.366(2)
N2 C14 1.350(2)
N2 H2 0.8600
C1 C6 1.389(3)
C1 C2 1.406(3)
C2 C3 1.396(3)
C2 C7 1.470(3)
C3 C4 1.373(3)
C3 H3A 0.9300
C4 C5 1.376(3)
C5 C6 1.368(3)
C5 H5 0.9300
C6 H6 0.9300
C7 C8 1.488(3)
C8 C13 1.371(3)
C8 C9 1.375(3)
C9 C10 1.379(4)
C9 H9 0.9300
C10 C11 1.347(4)
C10 H10 0.9300
C11 C12 1.360(4)
C11 H11 0.9300
C12 C13 1.390(4)
C12 H12 0.9300
C13 H13 0.9300
C14 C15 1.482(3)
C15 C16 1.390(3)
C15 C20 1.394(3)
C16 C17 1.384(3)
C17 C18 1.372(3)
C17 H17 0.9300
C18 C19 1.377(3)
C18 H18 0.9300
C19 C20 1.366(3)
C19 H19 0.9300
C20 H20 0.9300

loop_
_geom_hbond_atom_site_label_D
_geom_hbond_atom_site_label_H
_geom_hbond_atom_site_label_A
_geom_hbond_site_symmetry_A
_geom_hbond_distance_DH
_geom_hbond_distance_HA
_geom_hbond_distance_DA
_geom_hbond_angle_DHA
_geom_hbond_publ_flag
O1 H1 N1 . 0.820 1.835 2.5510(10) 145.05 y
N2 H2 O3 . 0.860 1.899 2.5670(10) 133.43 y
O3 H3 O2 8_755 0.820 1.768 2.5780(10) 169.23 y

loop_
_geom_torsion_atom_site_label_1
_geom_torsion_atom_site_label_2
_geom_torsion_atom_site_label_3
_geom_torsion_atom_site_label_4
_geom_torsion
C7 N1 N2 C14 178.47(17)
O1 C1 C2 C3 -179.66(19)
C6 C1 C2 C3 0.4(3)
O1 C1 C2 C7 -0.2(3)
C6 C1 C2 C7 179.79(18)
C1 C2 C3 C4 0.1(3)
C7 C2 C3 C4 -179.30(18)
C2 C3 C4 C5 -0.3(3)
C2 C3 C4 Cl1 178.83(15)
C3 C4 C5 C6 0.0(4)
Cl1 C4 C5 C6 -179.15(18)
C4 C5 C6 C1 0.5(4)
O1 C1 C6 C5 179.3(2)
C2 C1 C6 C5 -0.7(3)
N2 N1 C7 C2 -179.53(15)
N2 N1 C7 C8 0.0(3)
C3 C2 C7 N1 178.37(17)
C1 C2 C7 N1 -1.0(3)
C3 C2 C7 C8 -1.2(3)
C1 C2 C7 C8 179.41(18)
N1 C7 C8 C13 100.0(2)
C2 C7 C8 C13 -80.5(2)
N1 C7 C8 C9 -77.3(3)
C2 C7 C8 C9 102.2(2)
C13 C8 C9 C10 -0.6(3)
C7 C8 C9 C10 176.8(2)
C8 C9 C10 C11 -0.3(4)
C9 C10 C11 C12 1.3(4)
C10 C11 C12 C13 -1.5(4)
C9 C8 C13 C12 0.4(3)
C7 C8 C13 C12 -177.0(2)
C11 C12 C13 C8 0.6(4)
N1 N2 C14 O2 3.8(3)
N1 N2 C14 C15 -176.99(16)
O2 C14 C15 C16 -174.5(2)
N2 C14 C15 C16 6.3(3)
O2 C14 C15 C20 7.1(3)
N2 C14 C15 C20 -172.09(18)
C20 C15 C16 O3 -179.6(2)
C14 C15 C16 O3 2.0(3)
C20 C15 C16 C17 0.3(3)
C14 C15 C16 C17 -178.1(2)
O3 C16 C17 C18 -179.6(2)
C15 C16 C17 C18 0.5(4)
C16 C17 C18 C19 -0.8(4)
C17 C18 C19 C20 0.4(4)
C18 C19 C20 C15 0.4(4)
C16 C15 C20 C19 -0.7(3)
C14 C15 C20 C19 177.8(2)

loop_
_cod_related_entry_id
_cod_related_entry_database
_cod_related_entry_code
1 ChemSpider 21185662
